data_2222696
loop_
_publ_author_name
'Wang, Yuan'
'Wu, Wei-Na'
'Wang, Qiu-Fen'

_publ_section_title
;Ethyl
 5-[(2,3-dimethyl-5-oxo-1-phenyl-2,5-dihydro-1<i>H</i>-pyrazol-4-yl)iminomethyl]-3,4-dimethyl-1<i>H</i>-pyrrole-2-carboxylate
;
_journal_coeditor_code GK2222
_journal_issue 8
_journal_name_full 'Acta Crystallographica Section E'
_journal_page_first o1933
_journal_paper_doi 10.1107/S1600536809027780
_journal_volume 65
_journal_year 2009
_chemical_formula_iupac 'C21 H24 N4 O3'
_chemical_formula_moiety 'C21 H24 N4 O3'
_chemical_formula_sum 'C21 H24 N4 O3'
_chemical_formula_weight 380.44
_chemical_name_systematic
;
Ethyl 5-[(2,3-dimethyl-5-oxo-1-phenyl-2,5-dihydro-1<i>H</i>-pyrazol-4-
yl)iminomethyl]-3,4-dimethyl-1<i>H</i>-pyrrole-2-carboxylate
;
_space_group_IT_number 14
_symmetry_cell_setting monoclinic
_symmetry_space_group_name_Hall '-P 2ybc'
_symmetry_space_group_name_H-M 'P 1 21/c 1'
_atom_sites_solution_hydrogens geom
_atom_sites_solution_primary direct
_atom_sites_solution_secondary difmap
_audit_creation_method SHELXL-97
_cell_angle_alpha 90.00
_cell_angle_beta 96.147(2)
_cell_angle_gamma 90.00
_cell_formula_units_Z 4
_cell_length_a 13.421(2)
_cell_length_b 20.141(3)
_cell_length_c 7.5477(13)
_cell_measurement_reflns_used 2702
_cell_measurement_temperature 296(2)
_cell_measurement_theta_max 20.26
_cell_measurement_theta_min 2.53
_cell_volume 2028.5(6)
_computing_cell_refinement 'SAINT (Bruker, 1997)'
_computing_data_collection 'SMART (Bruker, 1997)'
_computing_data_reduction 'SAINT (Bruker, 1997)'
_computing_molecular_graphics 'SHELXTL (Sheldrick, 2008)'
_computing_publication_material 'SHELXTL (Sheldrick, 2008)'
_computing_structure_refinement 'SHELXL97 (Sheldrick, 2008)'
_computing_structure_solution 'SHELXL97 (Sheldrick, 2008)'
_diffrn_ambient_temperature 296(2)
_diffrn_measured_fraction_theta_full 0.989
_diffrn_measured_fraction_theta_max 0.989
_diffrn_measurement_device_type 'Bruker SMART CCD'
_diffrn_measurement_method '\f and \w'
_diffrn_radiation_monochromator graphite
_diffrn_radiation_source 'fine-focus sealed tube'
_diffrn_radiation_type MoK\a
_diffrn_radiation_wavelength 0.71073
_diffrn_reflns_av_R_equivalents 0.0510
_diffrn_reflns_av_sigmaI/netI 0.0438
_diffrn_reflns_limit_h_max 17
_diffrn_reflns_limit_h_min -17
_diffrn_reflns_limit_k_max 26
_diffrn_reflns_limit_k_min -26
_diffrn_reflns_limit_l_max 9
_diffrn_reflns_limit_l_min -9
_diffrn_reflns_number 23826
_diffrn_reflns_theta_full 27.75
_diffrn_reflns_theta_max 27.75
_diffrn_reflns_theta_min 2.53
_diffrn_standards_decay_% 0
_exptl_absorpt_coefficient_mu 0.085
_exptl_absorpt_correction_T_max 0.993
_exptl_absorpt_correction_T_min 0.979
_exptl_absorpt_correction_type multi-scan
_exptl_absorpt_process_details '(SADABS; Bruker, 1997)'
_exptl_crystal_colour yellow
_exptl_crystal_density_diffrn 1.246
_exptl_crystal_density_method 'not measured'
_exptl_crystal_description block
_exptl_crystal_F_000 808
_exptl_crystal_size_max 0.30
_exptl_crystal_size_mid 0.21
_exptl_crystal_size_min 0.08
_refine_diff_density_max 0.202
_refine_diff_density_min -0.200
_refine_ls_extinction_method none
_refine_ls_goodness_of_fit_ref 1.012
_refine_ls_hydrogen_treatment constr
_refine_ls_matrix_type full
_refine_ls_number_parameters 258
_refine_ls_number_reflns 4717
_refine_ls_number_restraints 0
_refine_ls_restrained_S_all 1.012
_refine_ls_R_factor_all 0.1028
_refine_ls_R_factor_gt 0.0498
_refine_ls_shift/su_max 0.000
_refine_ls_shift/su_mean 0.001
_refine_ls_structure_factor_coef Fsqd
_refine_ls_weighting_details 'calc w=1/[\s^2^(Fo^2^)+(0.07P)^2^+0.1292P] where P=(Fo^2^+2Fc^2^)/3'
_refine_ls_weighting_scheme calc
_refine_ls_wR_factor_gt 0.1235
_refine_ls_wR_factor_ref 0.1488
_reflns_number_gt 2622
_reflns_number_total 4717
_reflns_threshold_expression I>2\s(I)
_cod_data_source_file gk2222.cif
_cod_data_source_block I
_cod_original_sg_symbol_H-M 'P 21/c'
_cod_database_code 2222696
_cod_database_fobs_code 2222696

loop_
_symmetry_equiv_pos_as_xyz
'x, y, z'
'-x, y+1/2, -z+1/2'
'-x, -y, -z'
'x, -y-1/2, z-1/2'

loop_
_atom_site_type_symbol
_atom_site_label
_atom_site_fract_x
_atom_site_fract_y
_atom_site_fract_z
_atom_site_U_iso_or_equiv
_atom_site_adp_type
_atom_site_calc_flag
_atom_site_refinement_flags
_atom_site_occupancy
_atom_site_disorder_assembly
_atom_site_disorder_group
N N1 0.89926(11) 0.04791(7) 0.2730(2) 0.0489(4) Uani d . 1 . .
H H1D 0.9557 0.0297 0.3094 0.059 Uiso calc R 1 . .
O O3 0.73311(9) 0.00819(7) 0.59614(18) 0.0606(4) Uani d . 1 . .
O O2 0.89663(10) -0.01469(7) 0.60113(19) 0.0637(4) Uani d . 1 . .
C C3 0.82077(14) 0.01047(9) 0.5289(3) 0.0489(5) Uani d . 1 . .
N N4 1.09462(11) 0.18926(7) -0.46225(19) 0.0497(4) Uani d . 1 . .
N N2 0.94408(12) 0.13164(8) -0.1322(2) 0.0525(4) Uani d . 1 . .
C C11 1.02102(14) 0.14408(9) -0.2378(2) 0.0475(4) Uani d . 1 . .
C C10 0.95909(14) 0.09456(9) 0.0064(2) 0.0493(5) Uani d . 1 . .
H H10A 1.0211 0.0744 0.0341 0.059 Uiso calc R 1 . .
C C4 0.81529(13) 0.04502(9) 0.3599(3) 0.0498(5) Uani d . 1 . .
C C13 1.00552(14) 0.17709(8) -0.3956(2) 0.0477(4) Uani d . 1 . .
C C5 0.88044(13) 0.08391(9) 0.1198(2) 0.0491(5) Uani d . 1 . .
O O1 1.17701(10) 0.11051(8) -0.06507(18) 0.0692(4) Uani d . 1 . .
N N3 1.16917(11) 0.15719(8) -0.3468(2) 0.0530(4) Uani d . 1 . .
C C12 1.12710(15) 0.13275(9) -0.1985(2) 0.0514(5) Uani d . 1 . .
C C21 1.30141(16) 0.23522(10) -0.4062(3) 0.0590(5) Uani d . 1 . .
H H21 1.2540 0.2680 -0.4377 0.071 Uiso calc R 1 . .
C C16 1.27191(14) 0.17312(10) -0.3532(2) 0.0525(5) Uani d . 1 . .
C C6 0.78108(14) 0.10470(10) 0.1085(3) 0.0548(5) Uani d . 1 . .
C C2 0.73181(15) -0.02886(11) 0.7614(3) 0.0643(6) Uani d . 1 . .
H H2A 0.7713 -0.0059 0.8577 0.077 Uiso calc R 1 . .
H H2B 0.7604 -0.0726 0.7489 0.077 Uiso calc R 1 . .
C C7 0.74006(13) 0.08006(10) 0.2585(3) 0.0568(5) Uani d . 1 . .
C C17 1.34292(17) 0.12484(11) -0.3051(3) 0.0674(6) Uani d . 1 . .
H H17 1.3233 0.0831 -0.2693 0.081 Uiso calc R 1 . .
C C14 0.90956(15) 0.20130(10) -0.4891(3) 0.0620(5) Uani d . 1 . .
H H14A 0.8951 0.1776 -0.5992 0.093 Uiso calc R 1 . .
H H14B 0.9149 0.2479 -0.5134 0.093 Uiso calc R 1 . .
H H14C 0.8566 0.1941 -0.4153 0.093 Uiso calc R 1 . .
C C8 0.72684(15) 0.14606(12) -0.0377(3) 0.0767(7) Uani d . 1 . .
H H8A 0.6559 0.1425 -0.0328 0.115 Uiso calc R 1 . .
H H8B 0.7433 0.1304 -0.1512 0.115 Uiso calc R 1 . .
H H8C 0.7468 0.1916 -0.0224 0.115 Uiso calc R 1 . .
C C15 1.10435(16) 0.18288(10) -0.6526(2) 0.0603(5) Uani d . 1 . .
H H15A 1.0997 0.1369 -0.6861 0.091 Uiso calc R 1 . .
H H15B 1.1681 0.2002 -0.6772 0.091 Uiso calc R 1 . .
H H15C 1.0517 0.2074 -0.7195 0.091 Uiso calc R 1 . .
C C20 1.40162(18) 0.24783(13) -0.4116(3) 0.0772(7) Uani d . 1 . .
H H20 1.4217 0.2893 -0.4485 0.093 Uiso calc R 1 . .
C C9 0.63467(16) 0.09116(14) 0.3014(4) 0.0903(9) Uani d . 1 . .
H H9A 0.6286 0.1353 0.3469 0.135 Uiso calc R 1 . .
H H9B 0.6189 0.0596 0.3895 0.135 Uiso calc R 1 . .
H H9C 0.5891 0.0857 0.1954 0.135 Uiso calc R 1 . .
C C19 1.47261(19) 0.20031(16) -0.3638(4) 0.0883(8) Uani d . 1 . .
H H19 1.5403 0.2095 -0.3673 0.106 Uiso calc R 1 . .
C C18 1.44268(19) 0.13905(14) -0.3105(4) 0.0855(8) Uani d . 1 . .
H H18 1.4905 0.1067 -0.2777 0.103 Uiso calc R 1 . .
C C1 0.62731(18) -0.03477(16) 0.8013(4) 0.1050(10) Uani d . 1 . .
H H1A 0.6035 0.0079 0.8348 0.157 Uiso calc R 1 . .
H H1B 0.6237 -0.0655 0.8976 0.157 Uiso calc R 1 . .
H H1C 0.5865 -0.0505 0.6976 0.157 Uiso calc R 1 . .

loop_
_atom_site_aniso_label
_atom_site_aniso_U_11
_atom_site_aniso_U_22
_atom_site_aniso_U_33
_atom_site_aniso_U_12
_atom_site_aniso_U_13
_atom_site_aniso_U_23
N1 0.0397(8) 0.0527(9) 0.0546(10) -0.0008(7) 0.0066(7) 0.0072(7)
O3 0.0435(7) 0.0775(9) 0.0624(9) 0.0040(6) 0.0131(6) 0.0224(7)
O2 0.0434(8) 0.0757(10) 0.0724(10) 0.0066(7) 0.0081(7) 0.0203(7)
C3 0.0405(10) 0.0491(11) 0.0578(12) -0.0047(8) 0.0087(9) 0.0025(9)
N4 0.0550(10) 0.0537(9) 0.0399(9) 0.0003(7) 0.0025(7) 0.0056(7)
N2 0.0564(10) 0.0528(9) 0.0482(9) -0.0069(7) 0.0058(8) 0.0030(8)
C11 0.0518(11) 0.0460(10) 0.0450(11) -0.0055(8) 0.0061(8) 0.0008(8)
C10 0.0479(11) 0.0499(11) 0.0500(11) -0.0051(8) 0.0048(9) -0.0004(9)
C4 0.0383(10) 0.0536(11) 0.0578(12) -0.0046(8) 0.0065(8) 0.0067(9)
C13 0.0542(11) 0.0418(10) 0.0463(11) -0.0030(8) 0.0018(9) -0.0016(8)
C5 0.0484(11) 0.0502(11) 0.0483(11) -0.0068(8) 0.0028(8) 0.0020(9)
O1 0.0629(9) 0.0895(11) 0.0536(9) 0.0007(8) -0.0006(7) 0.0250(8)
N3 0.0522(10) 0.0610(10) 0.0449(9) 0.0004(8) 0.0015(7) 0.0101(8)
C12 0.0590(12) 0.0524(11) 0.0425(11) -0.0035(9) 0.0048(9) 0.0066(9)
C21 0.0619(13) 0.0662(14) 0.0510(12) -0.0007(10) 0.0154(10) 0.0034(10)
C16 0.0536(12) 0.0608(12) 0.0435(10) -0.0006(9) 0.0078(9) -0.0018(9)
C6 0.0438(11) 0.0610(12) 0.0580(12) -0.0050(9) -0.0018(9) 0.0093(10)
C2 0.0563(12) 0.0795(15) 0.0589(13) 0.0055(11) 0.0142(10) 0.0197(11)
C7 0.0402(10) 0.0644(13) 0.0653(13) -0.0036(9) 0.0033(9) 0.0100(10)
C17 0.0686(15) 0.0661(14) 0.0673(15) 0.0066(11) 0.0061(11) 0.0011(11)
C14 0.0622(13) 0.0608(12) 0.0610(13) -0.0004(10) -0.0020(10) 0.0048(10)
C8 0.0532(13) 0.0964(18) 0.0782(16) -0.0009(12) -0.0035(11) 0.0289(14)
C15 0.0747(14) 0.0643(13) 0.0417(11) 0.0035(11) 0.0049(10) 0.0040(10)
C20 0.0709(16) 0.0917(17) 0.0721(16) -0.0158(14) 0.0214(12) 0.0067(13)
C9 0.0450(13) 0.122(2) 0.105(2) 0.0141(13) 0.0165(13) 0.0387(17)
C19 0.0566(15) 0.120(2) 0.0905(19) -0.0054(16) 0.0181(13) -0.0016(17)
C18 0.0608(16) 0.104(2) 0.0924(19) 0.0211(14) 0.0100(13) 0.0017(16)
C1 0.0648(16) 0.146(3) 0.108(2) -0.0029(16) 0.0275(15) 0.0547(19)

loop_
_atom_type_symbol
_atom_type_description
_atom_type_scat_dispersion_real
_atom_type_scat_dispersion_imag
_atom_type_scat_source
C C 0.0033 0.0016 'International Tables Vol C Tables 4.2.6.8 and 6.1.1.4'
H H 0.0000 0.0000 'International Tables Vol C Tables 4.2.6.8 and 6.1.1.4'
N N 0.0061 0.0033 'International Tables Vol C Tables 4.2.6.8 and 6.1.1.4'
O O 0.0106 0.0060 'International Tables Vol C Tables 4.2.6.8 and 6.1.1.4'

loop_
_geom_angle_atom_site_label_1
_geom_angle_atom_site_label_2
_geom_angle_atom_site_label_3
_geom_angle_site_symmetry_1
_geom_angle_site_symmetry_3
_geom_angle
_geom_angle_publ_flag
C4 N1 C5 . . 110.02(15) ?
C4 N1 H1D . . 125.0 ?
C5 N1 H1D . . 125.0 ?
C3 O3 C2 . . 115.88(15) ?
O2 C3 O3 . . 123.23(18) ?
O2 C3 C4 . . 123.89(17) ?
O3 C3 C4 . . 112.88(16) ?
C13 N4 N3 . . 106.31(14) ?
C13 N4 C15 . . 121.26(15) ?
N3 N4 C15 . . 115.75(15) ?
C10 N2 C11 . . 120.64(17) ?
C13 C11 N2 . . 122.38(17) ?
C13 C11 C12 . . 108.20(16) ?
N2 C11 C12 . . 129.10(16) ?
N2 C10 C5 . . 120.56(18) ?
N2 C10 H10A . . 119.7 ?
C5 C10 H10A . . 119.7 ?
N1 C4 C7 . . 107.58(16) ?
N1 C4 C3 . . 118.50(16) ?
C7 C4 C3 . . 133.90(17) ?
C11 C13 N4 . . 110.59(16) ?
C11 C13 C14 . . 128.38(18) ?
N4 C13 C14 . . 120.98(16) ?
N1 C5 C6 . . 107.48(16) ?
N1 C5 C10 . . 120.00(16) ?
C6 C5 C10 . . 132.51(18) ?
C12 N3 N4 . . 109.60(15) ?
C12 N3 C16 . . 125.72(15) ?
N4 N3 C16 . . 120.13(15) ?
O1 C12 N3 . . 123.51(18) ?
O1 C12 C11 . . 131.60(17) ?
N3 C12 C11 . . 104.78(15) ?
C20 C21 C16 . . 119.1(2) ?
C20 C21 H21 . . 120.4 ?
C16 C21 H21 . . 120.4 ?
C17 C16 C21 . . 120.1(2) ?
C17 C16 N3 . . 118.44(18) ?
C21 C16 N3 . . 121.49(18) ?
C5 C6 C7 . . 107.52(16) ?
C5 C6 C8 . . 126.55(18) ?
C7 C6 C8 . . 125.93(18) ?
O3 C2 C1 . . 108.44(17) ?
O3 C2 H2A . . 110.0 ?
C1 C2 H2A . . 110.0 ?
O3 C2 H2B . . 110.0 ?
C1 C2 H2B . . 110.0 ?
H2A C2 H2B . . 108.4 ?
C4 C7 C6 . . 107.40(16) ?
C4 C7 C9 . . 126.99(18) ?
C6 C7 C9 . . 125.61(18) ?
C18 C17 C16 . . 119.5(2) ?
C18 C17 H17 . . 120.3 ?
C16 C17 H17 . . 120.3 ?
C13 C14 H14A . . 109.5 ?
C13 C14 H14B . . 109.5 ?
H14A C14 H14B . . 109.5 ?
C13 C14 H14C . . 109.5 ?
H14A C14 H14C . . 109.5 ?
H14B C14 H14C . . 109.5 ?
C6 C8 H8A . . 109.5 ?
C6 C8 H8B . . 109.5 ?
H8A C8 H8B . . 109.5 ?
C6 C8 H8C . . 109.5 ?
H8A C8 H8C . . 109.5 ?
H8B C8 H8C . . 109.5 ?
N4 C15 H15A . . 109.5 ?
N4 C15 H15B . . 109.5 ?
H15A C15 H15B . . 109.5 ?
N4 C15 H15C . . 109.5 ?
H15A C15 H15C . . 109.5 ?
H15B C15 H15C . . 109.5 ?
C21 C20 C19 . . 121.2(2) ?
C21 C20 H20 . . 119.4 ?
C19 C20 H20 . . 119.4 ?
C7 C9 H9A . . 109.5 ?
C7 C9 H9B . . 109.5 ?
H9A C9 H9B . . 109.5 ?
C7 C9 H9C . . 109.5 ?
H9A C9 H9C . . 109.5 ?
H9B C9 H9C . . 109.5 ?
C18 C19 C20 . . 119.2(2) ?
C18 C19 H19 . . 120.4 ?
C20 C19 H19 . . 120.4 ?
C19 C18 C17 . . 120.9(2) ?
C19 C18 H18 . . 119.6 ?
C17 C18 H18 . . 119.6 ?
C2 C1 H1A . . 109.5 ?
C2 C1 H1B . . 109.5 ?
H1A C1 H1B . . 109.5 ?
C2 C1 H1C . . 109.5 ?
H1A C1 H1C . . 109.5 ?
H1B C1 H1C . . 109.5 ?

loop_
_geom_bond_atom_site_label_1
_geom_bond_atom_site_label_2
_geom_bond_site_symmetry_2
_geom_bond_distance
_geom_bond_publ_flag
N1 C4 . 1.364(2) ?
N1 C5 . 1.366(2) ?
N1 H1D . 0.8600 ?
O3 C3 . 1.331(2) ?
O3 C2 . 1.455(2) ?
O2 C3 . 1.213(2) ?
C3 C4 . 1.448(3) ?
N4 C13 . 1.368(2) ?
N4 N3 . 1.411(2) ?
N4 C15 . 1.462(2) ?
N2 C10 . 1.284(2) ?
N2 C11 . 1.393(2) ?
C11 C13 . 1.361(2) ?
C11 C12 . 1.441(3) ?
C10 C5 . 1.444(3) ?
C10 H10A . 0.9300 ?
C4 C7 . 1.392(3) ?
C13 C14 . 1.483(3) ?
C5 C6 . 1.392(3) ?
O1 C12 . 1.233(2) ?
N3 C12 . 1.396(2) ?
N3 C16 . 1.422(2) ?
C21 C20 . 1.374(3) ?
C21 C16 . 1.384(3) ?
C21 H21 . 0.9300 ?
C16 C17 . 1.383(3) ?
C6 C7 . 1.402(3) ?
C6 C8 . 1.507(3) ?
C2 C1 . 1.471(3) ?
C2 H2A . 0.9700 ?
C2 H2B . 0.9700 ?
C7 C9 . 1.501(3) ?
C17 C18 . 1.374(3) ?
C17 H17 . 0.9300 ?
C14 H14A . 0.9600 ?
C14 H14B . 0.9600 ?
C14 H14C . 0.9600 ?
C8 H8A . 0.9600 ?
C8 H8B . 0.9600 ?
C8 H8C . 0.9600 ?
C15 H15A . 0.9600 ?
C15 H15B . 0.9600 ?
C15 H15C . 0.9600 ?
C20 C19 . 1.371(3) ?
C20 H20 . 0.9300 ?
C9 H9A . 0.9600 ?
C9 H9B . 0.9600 ?
C9 H9C . 0.9600 ?
C19 C18 . 1.371(4) ?
C19 H19 . 0.9300 ?
C18 H18 . 0.9300 ?
C1 H1A . 0.9600 ?
C1 H1B . 0.9600 ?
C1 H1C . 0.9600 ?

loop_
_geom_hbond_atom_site_label_D
_geom_hbond_atom_site_label_H
_geom_hbond_atom_site_label_A
_geom_hbond_site_symmetry_A
_geom_hbond_distance_DH
_geom_hbond_distance_HA
_geom_hbond_distance_DA
_geom_hbond_angle_DHA
N1 H1D O2 3_756 0.86 2.05 2.880(2) 163.3

loop_
_geom_torsion_atom_site_label_1
_geom_torsion_atom_site_label_2
_geom_torsion_atom_site_label_3
_geom_torsion_atom_site_label_4
_geom_torsion_site_symmetry_1
_geom_torsion_site_symmetry_2
_geom_torsion_site_symmetry_3
_geom_torsion_site_symmetry_4
_geom_torsion
_geom_torsion_publ_flag
C2 O3 C3 O2 . . . . -2.1(3) ?
C2 O3 C3 C4 . . . . 176.86(16) ?
C10 N2 C11 C13 . . . . 172.78(17) ?
C10 N2 C11 C12 . . . . -14.5(3) ?
C11 N2 C10 C5 . . . . 177.46(16) ?
C5 N1 C4 C7 . . . . 0.3(2) ?
C5 N1 C4 C3 . . . . -178.24(16) ?
O2 C3 C4 N1 . . . . 2.1(3) ?
O3 C3 C4 N1 . . . . -176.84(16) ?
O2 C3 C4 C7 . . . . -175.9(2) ?
O3 C3 C4 C7 . . . . 5.1(3) ?
N2 C11 C13 N4 . . . . 173.11(15) ?
C12 C11 C13 N4 . . . . -0.9(2) ?
N2 C11 C13 C14 . . . . -4.2(3) ?
C12 C11 C13 C14 . . . . -178.26(18) ?
N3 N4 C13 C11 . . . . 5.04(19) ?
C15 N4 C13 C11 . . . . 140.06(17) ?
N3 N4 C13 C14 . . . . -177.38(16) ?
C15 N4 C13 C14 . . . . -42.4(2) ?
C4 N1 C5 C6 . . . . 0.0(2) ?
C4 N1 C5 C10 . . . . 179.11(16) ?
N2 C10 C5 N1 . . . . -175.74(16) ?
N2 C10 C5 C6 . . . . 3.1(3) ?
C13 N4 N3 C12 . . . . -7.40(19) ?
C15 N4 N3 C12 . . . . -145.27(16) ?
C13 N4 N3 C16 . . . . -164.82(15) ?
C15 N4 N3 C16 . . . . 57.3(2) ?
N4 N3 C12 O1 . . . . -169.83(18) ?
C16 N3 C12 O1 . . . . -14.0(3) ?
N4 N3 C12 C11 . . . . 6.73(19) ?
C16 N3 C12 C11 . . . . 162.58(17) ?
C13 C11 C12 O1 . . . . 172.6(2) ?
N2 C11 C12 O1 . . . . -0.9(3) ?
C13 C11 C12 N3 . . . . -3.6(2) ?
N2 C11 C12 N3 . . . . -177.11(17) ?
C20 C21 C16 C17 . . . . 0.6(3) ?
C20 C21 C16 N3 . . . . -179.38(18) ?
C12 N3 C16 C17 . . . . 54.9(3) ?
N4 N3 C16 C17 . . . . -151.52(18) ?
C12 N3 C16 C21 . . . . -125.1(2) ?
N4 N3 C16 C21 . . . . 28.4(3) ?
N1 C5 C6 C7 . . . . -0.3(2) ?
C10 C5 C6 C7 . . . . -179.24(19) ?
N1 C5 C6 C8 . . . . 179.8(2) ?
C10 C5 C6 C8 . . . . 0.8(3) ?
C3 O3 C2 C1 . . . . -171.5(2) ?
N1 C4 C7 C6 . . . . -0.5(2) ?
C3 C4 C7 C6 . . . . 177.7(2) ?
N1 C4 C7 C9 . . . . -179.3(2) ?
C3 C4 C7 C9 . . . . -1.1(4) ?
C5 C6 C7 C4 . . . . 0.5(2) ?
C8 C6 C7 C4 . . . . -179.6(2) ?
C5 C6 C7 C9 . . . . 179.3(2) ?
C8 C6 C7 C9 . . . . -0.7(4) ?
C21 C16 C17 C18 . . . . -0.1(3) ?
N3 C16 C17 C18 . . . . 179.88(19) ?
C16 C21 C20 C19 . . . . -0.7(3) ?
C21 C20 C19 C18 . . . . 0.4(4) ?
C20 C19 C18 C17 . . . . 0.1(4) ?
C16 C17 C18 C19 . . . . -0.3(4) ?

loop_
_cod_related_entry_id
_cod_related_entry_database
_cod_related_entry_code
1 ChemSpider 24742879
